data_1531491
loop_
_publ_author_name
'Haarmann, F.'
'Jacobs, H.'
'White, M.A.'
'Kockelmann, W.'
'Marriott, R.A.'
'Mueller, P.'
'Kennedy, C.A.'
'Senker, J.'
'Qiu, L.'

_publ_section_title
;
 Dynamics of anions and cations in cesium hydrogensulfide (Cs H S, Cs D
 S): neutron and X-ray diffraction, calorimetry and proton NMR
 investigations
;
_journal_name_full 'Journal of Chemical Physics'
_journal_page_first 4961
_journal_page_last 4972
_journal_volume 117
_journal_year 2002
_chemical_formula_sum 'Cs D S'
_chemical_name_systematic 'Cs (D S)'
_space_group_IT_number 87
_symmetry_space_group_name_Hall '-I 4'
_symmetry_space_group_name_H-M 'I 4/m'
_cell_angle_alpha 90
_cell_angle_beta 90
_cell_angle_gamma 90
_cell_formula_units_Z 8
_cell_length_a 8.202
_cell_length_b 8.202
_cell_length_c 9.0245
_cell_volume 607.103
_citation_journal_id_ASTM JCPSA6
_cod_data_source_file Haarmann_JCPSA6_2002_1950.cif
_cod_data_source_block D1Cs1S1
_cod_original_cell_volume 607.1033
_cod_original_formula_sum 'D1 Cs1 S1'
_cod_database_code 1531491

loop_
_symmetry_equiv_pos_as_xyz
x,y,z
-y,x,z
-x,-y,z
y,-x,z
-x,-y,-z
y,-x,-z
x,y,-z
-y,x,-z
x+1/2,y+1/2,z+1/2
-y+1/2,x+1/2,z+1/2
-x+1/2,-y+1/2,z+1/2
y+1/2,-x+1/2,z+1/2
-x+1/2,-y+1/2,-z+1/2
y+1/2,-x+1/2,-z+1/2
x+1/2,y+1/2,-z+1/2
-y+1/2,x+1/2,-z+1/2

loop_
_atom_site_label
_atom_site_type_symbol
_atom_site_fract_x
_atom_site_fract_y
_atom_site_fract_z
_atom_site_occupancy
_atom_site_U_iso_or_equiv
D1 D+1 0.0896 0.2443 0 0.974 0.0
S1 S-2 0.2545 0.2425 0 1 0.0
Cs2 Cs+1 0 0 0.2679 1 0.0
Cs1 Cs+1 0 0.5 0.25 1 0.0
D2 D+1 0.418 0.224 0 0.026 0.0
